data_4347705
loop_
_publ_author_name
'Huang, Wei'
'Shen, Fu-Xing'
'Wu, Shu-Qi'
'Liu, Li'
'Wu, Dayu'
'Zheng, Zhe'
'Xu, Jun'
'Zhang, Ming'
'Huang, Xing-Cai'
'Jiang, Jun'
'Pan, Feifei'
'Li, Yao'
'Zhu, Kun'
'Sato, Osamu'

_publ_section_title
;
 Metallogrid Single-Molecule Magnet: Solvent-Induced Nuclearity
 Transformation and Magnetic Hysteresis at 16 K.
;
_journal_issue 11
_journal_name_full 'Inorganic chemistry'
_journal_page_first 5476
_journal_page_last 5484
_journal_paper_doi 10.1021/acs.inorgchem.6b00500
_journal_volume 55
_journal_year 2016
_chemical_formula_moiety 'C34 H46 Dy2 N14 O18'
_chemical_formula_sum 'C34 H46 Dy2 N14 O18'
_chemical_formula_weight 1263.85
_space_group_crystal_system monoclinic
_space_group_IT_number 14
_space_group_name_Hall '-P 2ybc'
_space_group_name_H-M_alt 'P 1 21/c 1'
_atom_sites_solution_hydrogens geom
_audit_creation_method SHELXL-2014/7
_cell_angle_alpha 90
_cell_angle_beta 109.413(6)
_cell_angle_gamma 90
_cell_formula_units_Z 2
_cell_length_a 11.8667(14)
_cell_length_b 11.6837(14)
_cell_length_c 18.7137(17)
_cell_measurement_reflns_used 7328
_cell_measurement_temperature 173(2)
_cell_measurement_theta_max 27.479
_cell_measurement_theta_min 2.308
_cell_volume 2447.1(5)
_computing_cell_refinement 'Bruker SAINT'
_computing_data_collection 'Bruker Apex II'
_computing_data_reduction 'Bruker SAINT'
_computing_molecular_graphics Diamond
_computing_publication_material 'Bruker SHELXTL'
_computing_structure_refinement 'SHELXL-2014/7 (Sheldrick, 2014)'
_computing_structure_solution 'SHELXL-2014/7 (Sheldrick, 2014)'
_diffrn_ambient_temperature 173(2)
_diffrn_measured_fraction_theta_full 0.994
_diffrn_measured_fraction_theta_max 0.986
_diffrn_measurement_device_type 'Bruker Apex II'
_diffrn_measurement_method 'phi and omega scans'
_diffrn_radiation_monochromator graphite
_diffrn_radiation_type MoK\a
_diffrn_radiation_wavelength 0.71073
_diffrn_reflns_av_R_equivalents 0.0256
_diffrn_reflns_av_unetI/netI 0.0308
_diffrn_reflns_Laue_measured_fraction_full 0.994
_diffrn_reflns_Laue_measured_fraction_max 0.986
_diffrn_reflns_limit_h_max 15
_diffrn_reflns_limit_h_min -15
_diffrn_reflns_limit_k_max 12
_diffrn_reflns_limit_k_min -15
_diffrn_reflns_limit_l_max 24
_diffrn_reflns_limit_l_min -23
_diffrn_reflns_number 15483
_diffrn_reflns_point_group_measured_fraction_full 0.994
_diffrn_reflns_point_group_measured_fraction_max 0.986
_diffrn_reflns_theta_full 25.242
_diffrn_reflns_theta_max 27.483
_diffrn_reflns_theta_min 1.820
_diffrn_source 'fine-focus sealed tube'
_exptl_absorpt_coefficient_mu 3.112
_exptl_absorpt_correction_T_max 0.812
_exptl_absorpt_correction_T_min 0.670
_exptl_absorpt_correction_type multi-scan
_exptl_absorpt_process_details 'SADABS: Bruker, 2000'
_exptl_crystal_colour red
_exptl_crystal_density_diffrn 1.715
_exptl_crystal_description block
_exptl_crystal_F_000 1248
_exptl_crystal_size_max 0.360
_exptl_crystal_size_mid 0.310
_exptl_crystal_size_min 0.300
_refine_diff_density_max 0.837
_refine_diff_density_min -0.593
_refine_diff_density_rms 0.125
_refine_ls_extinction_method none
_refine_ls_goodness_of_fit_ref 1.090
_refine_ls_hydrogen_treatment constr
_refine_ls_matrix_type full
_refine_ls_number_parameters 307
_refine_ls_number_reflns 5545
_refine_ls_number_restraints 0
_refine_ls_restrained_S_all 1.090
_refine_ls_R_factor_all 0.0397
_refine_ls_R_factor_gt 0.0307
_refine_ls_shift/su_max 0.001
_refine_ls_shift/su_mean 0.000
_refine_ls_structure_factor_coef Fsqd
_refine_ls_weighting_details 'w=1/[\s^2^(Fo^2^)+(0.0631P)^2^+2.1516P] where P=(Fo^2^+2Fc^2^)/3'
_refine_ls_weighting_scheme calc
_refine_ls_wR_factor_gt 0.0993
_refine_ls_wR_factor_ref 0.1096
_reflns_Friedel_coverage 0.000
_reflns_number_gt 4623
_reflns_number_total 5545
_reflns_threshold_expression 'I > 2\s(I)'
_cod_data_source_file ic6b00500_si_002.cif
_cod_data_source_block 1
_cod_original_sg_symbol_H-M 'P 21/c'
_cod_database_code 4347705
_shelx_shelxl_version_number 2014/7
_shelx_space_group_comment
;
The symmetry employed for this shelxl refinement is uniquely defined
by the following loop, which should always be used as a source of
symmetry information in preference to the above space-group names.
They are only intended as comments.
;
_shelx_estimated_absorpt_t_min 0.400
_shelx_estimated_absorpt_t_max 0.455

loop_
_space_group_symop_operation_xyz
'x, y, z'
'-x, y+1/2, -z+1/2'
'-x, -y, -z'
'x, -y-1/2, z-1/2'

loop_
_atom_site_label
_atom_site_type_symbol
_atom_site_fract_x
_atom_site_fract_y
_atom_site_fract_z
_atom_site_U_iso_or_equiv
_atom_site_adp_type
_atom_site_occupancy
_atom_site_site_symmetry_order
_atom_site_calc_flag
_atom_site_refinement_flags_posn
_atom_site_refinement_flags_adp
_atom_site_refinement_flags_occupancy
_atom_site_disorder_assembly
_atom_site_disorder_group
Dy1 Dy 0.69676(2) 0.20697(2) 0.15894(2) 0.03621(9) Uani 1 1 d . . . . .
C1 C 0.8497(5) 0.6034(4) 0.1333(3) 0.0552(13) Uani 1 1 d . . . . .
H1A H 0.8935 0.5569 0.1749 0.066 Uiso 1 1 calc R U . . .
C2 C 0.8803(6) 0.7180(4) 0.1304(4) 0.0647(17) Uani 1 1 d . . . . .
H2A H 0.9456 0.7495 0.1699 0.078 Uiso 1 1 calc R U . . .
C3 C 0.8170(6) 0.7850(4) 0.0709(4) 0.0620(15) Uani 1 1 d . . . . .
H3A H 0.8380 0.8631 0.0691 0.074 Uiso 1 1 calc R U . . .
C4 C 0.7224(5) 0.7392(5) 0.0136(3) 0.0551(13) Uani 1 1 d . . . . .
H4A H 0.6774 0.7860 -0.0275 0.066 Uiso 1 1 calc R U . . .
C5 C 0.6931(4) 0.6259(4) 0.0156(3) 0.0482(11) Uani 1 1 d . . . . .
H5A H 0.6290 0.5944 -0.0248 0.058 Uiso 1 1 calc R U . . .
C6 C 0.7551(4) 0.5578(4) 0.0753(3) 0.0418(10) Uani 1 1 d . . . . .
C7 C 0.7235(4) 0.4349(4) 0.0778(3) 0.0413(10) Uani 1 1 d . . . . .
C8 C 0.5080(6) 0.2733(4) -0.1104(3) 0.0541(14) Uani 1 1 d . . . . .
H8A H 0.4595 0.2155 -0.1450 0.081 Uiso 1 1 calc R U . . .
H8B H 0.4587 0.3405 -0.1102 0.081 Uiso 1 1 calc R U . . .
H8C H 0.5748 0.2959 -0.1271 0.081 Uiso 1 1 calc R U . . .
C9 C 0.5557(4) 0.2246(4) -0.0321(2) 0.0386(10) Uani 1 1 d . . . . .
C10 C 0.5272(4) 0.1077(4) -0.0162(2) 0.0377(9) Uani 1 1 d . . . . .
C11 C 0.5363(4) -0.0326(4) 0.0728(2) 0.0394(9) Uani 1 1 d . . . . .
H11A H 0.5622 -0.0577 0.1240 0.047 Uiso 1 1 calc R U . . .
C12 C 0.7640(9) 0.0205(9) 0.2948(5) 0.044(3) Uiso 0.502(13) 1 d . . P A 1
H12 H 0.7306 0.0693 0.3231 0.053 Uiso 0.502(13) 1 calc R U P A 1
C13 C 0.8926(16) -0.0674(16) 0.4110(10) 0.095(5) Uiso 0.502(13) 1 d . . P A 1
H13A H 0.9484 -0.1320 0.4227 0.142 Uiso 0.502(13) 1 calc R U P A 1
H13B H 0.9355 0.0029 0.4326 0.142 Uiso 0.502(13) 1 calc R U P A 1
H13C H 0.8292 -0.0814 0.4327 0.142 Uiso 0.502(13) 1 calc R U P A 1
C14 C 0.8880(15) -0.1346(15) 0.2876(9) 0.092(5) Uiso 0.502(13) 1 d . . P A 1
H14A H 0.8261 -0.1906 0.2622 0.137 Uiso 0.502(13) 1 calc R U P A 1
H14B H 0.9580 -0.1745 0.3216 0.137 Uiso 0.502(13) 1 calc R U P A 1
H14C H 0.9110 -0.0919 0.2495 0.137 Uiso 0.502(13) 1 calc R U P A 1
C12A C 0.7997(15) -0.0414(16) 0.2642(10) 0.090(5) Uiso 0.498(13) 1 d . . P A 2
H12A H 0.8235 -0.0976 0.2354 0.108 Uiso 0.498(13) 1 calc R U P A 2
C13A C 0.792(4) 0.018(4) 0.385(2) 0.25(2) Uiso 0.498(13) 1 d . . P A 2
H13D H 0.8344 -0.0023 0.4378 0.376 Uiso 0.498(13) 1 calc R U P A 2
H13E H 0.8045 0.0998 0.3774 0.376 Uiso 0.498(13) 1 calc R U P A 2
H13F H 0.7064 0.0036 0.3729 0.376 Uiso 0.498(13) 1 calc R U P A 2
C14A C 0.908(2) -0.145(2) 0.3730(13) 0.131(8) Uiso 0.498(13) 1 d . . P A 2
H14D H 0.8638 -0.1820 0.4022 0.196 Uiso 0.498(13) 1 calc R U P A 2
H14E H 0.9841 -0.1150 0.4076 0.196 Uiso 0.498(13) 1 calc R U P A 2
H14F H 0.9247 -0.2005 0.3385 0.196 Uiso 0.498(13) 1 calc R U P A 2
C15 C 0.7524(6) 0.3757(6) 0.3066(4) 0.0669(16) Uani 1 1 d . . . . .
H15 H 0.7159 0.4338 0.2709 0.080 Uiso 1 1 calc R U . . .
C16 C 0.7722(8) 0.5159(6) 0.4061(5) 0.093(3) Uani 1 1 d . . . . .
H16A H 0.8083 0.5168 0.4615 0.140 Uiso 1 1 calc R U . . .
H16B H 0.8099 0.5747 0.3843 0.140 Uiso 1 1 calc R U . . .
H16C H 0.6864 0.5317 0.3920 0.140 Uiso 1 1 calc R U . . .
C17 C 0.8545(8) 0.3217(9) 0.4339(4) 0.104(3) Uani 1 1 d . . . . .
H17A H 0.8763 0.3564 0.4844 0.156 Uiso 1 1 calc R U . . .
H17B H 0.8040 0.2546 0.4317 0.156 Uiso 1 1 calc R U . . .
H17C H 0.9271 0.2983 0.4239 0.156 Uiso 1 1 calc R U . . .
N1 N 0.6511(4) 0.3911(3) 0.0143(2) 0.0436(9) Uani 1 1 d . . . . .
N2 N 0.6234(4) 0.2804(3) 0.0265(2) 0.0382(8) Uani 1 1 d . . . . .
N3 N 0.5618(3) 0.0742(3) 0.05704(19) 0.0380(8) Uani 1 1 d . . . . .
N4 N 0.9123(4) 0.1103(5) 0.1477(3) 0.0605(12) Uani 1 1 d . . . . .
N5 N 0.4722(5) 0.2639(7) 0.1816(3) 0.0823(19) Uani 1 1 d . . . . .
N6 N 0.8415(4) -0.0553(5) 0.3314(3) 0.0615(12) Uani 1 1 d . . . . .
N7 N 0.7898(5) 0.4042(5) 0.3775(3) 0.0676(14) Uani 1 1 d . . . . .
O1 O 0.7676(4) 0.3819(3) 0.13999(18) 0.0578(10) Uani 1 1 d . . . . .
O2 O 0.8134(3) 0.1008(3) 0.0952(2) 0.0555(9) Uani 1 1 d . . . . .
O3 O 0.9149(3) 0.1717(4) 0.2023(2) 0.0612(10) Uani 1 1 d . . . . .
O4 O 1.0011(5) 0.0621(6) 0.1437(4) 0.118(2) Uani 1 1 d . . . . .
O5 O 0.5183(5) 0.1659(5) 0.1958(3) 0.0821(13) Uani 1 1 d . . . . .
O6 O 0.5290(5) 0.3340(5) 0.1538(3) 0.0809(13) Uani 1 1 d . . . . .
O7 O 0.3846(6) 0.2885(7) 0.1938(4) 0.125(3) Uani 1 1 d . . . . .
O8 O 0.7305(4) 0.0333(3) 0.22457(19) 0.0573(9) Uani 1 1 d . . . . .
O9 O 0.7603(4) 0.2799(3) 0.2816(2) 0.0589(11) Uani 1 1 d . . . . .

loop_
_atom_site_aniso_label
_atom_site_aniso_U_11
_atom_site_aniso_U_22
_atom_site_aniso_U_33
_atom_site_aniso_U_23
_atom_site_aniso_U_13
_atom_site_aniso_U_12
Dy1 0.04422(14) 0.03219(13) 0.02371(12) -0.00273(7) -0.00012(9) -0.00247(8)
C1 0.062(3) 0.044(3) 0.043(3) 0.005(2) -0.004(2) -0.008(2)
C2 0.075(4) 0.041(3) 0.058(3) 0.001(2) -0.005(3) -0.017(3)
C3 0.078(4) 0.033(3) 0.064(4) 0.002(2) 0.009(3) -0.010(3)
C4 0.067(3) 0.033(3) 0.054(3) 0.011(2) 0.005(3) 0.002(2)
C5 0.049(3) 0.045(3) 0.042(2) 0.003(2) 0.004(2) -0.006(2)
C6 0.045(2) 0.034(2) 0.039(2) 0.0010(18) 0.0053(19) -0.0036(19)
C7 0.045(2) 0.033(2) 0.038(2) 0.0024(18) 0.0030(18) -0.0009(19)
C8 0.076(4) 0.044(3) 0.029(2) 0.0034(19) 0.000(2) -0.010(3)
C9 0.042(2) 0.042(2) 0.026(2) -0.0030(16) 0.0042(17) -0.0064(19)
C10 0.037(2) 0.042(2) 0.0287(19) -0.0009(17) 0.0025(16) -0.0012(18)
C11 0.043(2) 0.043(2) 0.0260(18) -0.0028(17) 0.0023(17) -0.0068(19)
C15 0.085(4) 0.055(3) 0.055(3) -0.011(3) 0.015(3) -0.011(3)
C16 0.113(6) 0.076(5) 0.107(6) -0.053(4) 0.061(5) -0.023(4)
C17 0.101(6) 0.146(8) 0.052(4) -0.025(5) 0.010(4) 0.026(6)
N1 0.054(2) 0.034(2) 0.0358(19) 0.0020(15) 0.0054(17) -0.0064(17)
N2 0.043(2) 0.040(2) 0.0261(17) -0.0018(14) 0.0043(15) -0.0050(16)
N3 0.0411(19) 0.040(2) 0.0254(16) -0.0039(14) 0.0009(14) -0.0076(16)
N4 0.051(3) 0.066(3) 0.064(3) 0.003(2) 0.018(2) 0.004(2)
N5 0.063(4) 0.131(6) 0.042(3) -0.017(3) 0.004(2) 0.028(4)
N6 0.060(3) 0.070(3) 0.047(2) 0.021(2) 0.009(2) 0.003(3)
N7 0.066(3) 0.073(3) 0.068(3) -0.038(3) 0.028(3) -0.018(3)
O1 0.078(3) 0.0438(19) 0.0340(17) 0.0034(14) -0.0049(16) -0.0160(18)
O2 0.055(2) 0.065(2) 0.0429(19) -0.0068(17) 0.0111(16) 0.0058(18)
O3 0.053(2) 0.065(2) 0.056(2) -0.0128(19) 0.0048(18) -0.0083(19)
O4 0.058(3) 0.156(6) 0.134(5) -0.027(4) 0.026(3) 0.028(3)
O5 0.074(3) 0.095(4) 0.081(3) -0.018(3) 0.031(3) -0.005(3)
O6 0.079(3) 0.093(4) 0.065(3) 0.008(3) 0.017(2) 0.032(3)
O7 0.083(4) 0.217(9) 0.088(4) 0.003(4) 0.045(3) 0.052(4)
O8 0.072(2) 0.047(2) 0.0412(18) 0.0118(15) 0.0032(16) -0.0052(18)
O9 0.092(3) 0.048(2) 0.0277(17) -0.0101(14) 0.0078(18) -0.0045(19)

loop_
_atom_type_symbol
_atom_type_description
_atom_type_scat_dispersion_real
_atom_type_scat_dispersion_imag
_atom_type_scat_source
C C 0.0033 0.0016 'International Tables Vol C Tables 4.2.6.8 and 6.1.1.4'
H H 0.0000 0.0000 'International Tables Vol C Tables 4.2.6.8 and 6.1.1.4'
Dy Dy -0.1892 4.4098 'International Tables Vol C Tables 4.2.6.8 and 6.1.1.4'
N N 0.0061 0.0033 'International Tables Vol C Tables 4.2.6.8 and 6.1.1.4'
O O 0.0106 0.0060 'International Tables Vol C Tables 4.2.6.8 and 6.1.1.4'

loop_
_geom_angle_atom_site_label_1
_geom_angle_atom_site_label_2
_geom_angle_atom_site_label_3
_geom_angle
_geom_angle_site_symmetry_1
_geom_angle_site_symmetry_3
O1 Dy1 O9 79.07(13) . .
O1 Dy1 O8 148.41(13) . .
O9 Dy1 O8 81.75(13) . .
O1 Dy1 O2 94.64(15) . .
O9 Dy1 O2 128.09(15) . .
O8 Dy1 O2 77.87(14) . .
O1 Dy1 O6 77.79(18) . .
O9 Dy1 O6 79.06(16) . .
O8 Dy1 O6 122.68(17) . .
O2 Dy1 O6 150.40(14) . .
O1 Dy1 O3 78.52(15) . .
O9 Dy1 O3 77.13(15) . .
O8 Dy1 O3 72.87(14) . .
O2 Dy1 O3 51.35(13) . .
O6 Dy1 O3 149.05(17) . .
O1 Dy1 O5 127.50(18) . .
O9 Dy1 O5 79.81(17) . .
O8 Dy1 O5 72.48(18) . .
O2 Dy1 O5 135.34(16) . .
O6 Dy1 O5 51.21(19) . .
O3 Dy1 O5 140.56(17) . .
O1 Dy1 N2 64.02(12) . .
O9 Dy1 N2 138.36(14) . .
O8 Dy1 N2 139.86(13) . .
O2 Dy1 N2 75.93(13) . .
O6 Dy1 N2 75.06(15) . .
O3 Dy1 N2 111.41(14) . .
O5 Dy1 N2 107.13(16) . .
O1 Dy1 N3 126.69(11) . .
O9 Dy1 N3 150.74(14) . .
O8 Dy1 N3 79.69(12) . .
O2 Dy1 N3 69.22(12) . .
O6 Dy1 N3 92.22(16) . .
O3 Dy1 N3 117.98(13) . .
O5 Dy1 N3 73.14(14) . .
N2 Dy1 N3 62.81(12) . .
O1 Dy1 N4 87.57(15) . .
O9 Dy1 N4 102.25(16) . .
O8 Dy1 N4 72.25(15) . .
O2 Dy1 N4 25.92(13) . .
O6 Dy1 N4 164.83(18) . .
O3 Dy1 N4 25.50(13) . .
O5 Dy1 N4 143.95(17) . .
N2 Dy1 N4 95.07(14) . .
N3 Dy1 N4 93.39(14) . .
O1 Dy1 N5 102.7(2) . .
O9 Dy1 N5 77.55(16) . .
O8 Dy1 N5 97.3(2) . .
O2 Dy1 N5 151.81(16) . .
O6 Dy1 N5 25.79(19) . .
O3 Dy1 N5 153.91(14) . .
O5 Dy1 N5 25.4(2) . .
N2 Dy1 N5 91.83(16) . .
N3 Dy1 N5 82.59(16) . .
N4 Dy1 N5 169.4(2) . .
C6 C1 C2 119.6(5) . .
C6 C1 H1A 120.2 . .
C2 C1 H1A 120.2 . .
C3 C2 C1 120.3(5) . .
C3 C2 H2A 119.9 . .
C1 C2 H2A 119.9 . .
C2 C3 C4 119.8(5) . .
C2 C3 H3A 120.1 . .
C4 C3 H3A 120.1 . .
C5 C4 C3 120.1(5) . .
C5 C4 H4A 119.9 . .
C3 C4 H4A 119.9 . .
C6 C5 C4 120.7(5) . .
C6 C5 H5A 119.6 . .
C4 C5 H5A 119.6 . .
C5 C6 C1 119.5(4) . .
C5 C6 C7 120.9(4) . .
C1 C6 C7 119.6(4) . .
O1 C7 N1 125.9(4) . .
O1 C7 C6 118.0(4) . .
N1 C7 C6 116.2(4) . .
C9 C8 H8A 109.5 . .
C9 C8 H8B 109.5 . .
H8A C8 H8B 109.5 . .
C9 C8 H8C 109.5 . .
H8A C8 H8C 109.5 . .
H8B C8 H8C 109.5 . .
N2 C9 C10 114.6(4) . .
N2 C9 C8 124.2(4) . .
C10 C9 C8 121.2(4) . .
N3 C10 C11 119.8(4) . 3_655
N3 C10 C9 117.7(4) . .
C11 C10 C9 122.5(4) 3_655 .
N3 C11 C10 121.7(4) . 3_655
N3 C11 H11A 119.2 . .
C10 C11 H11A 119.2 3_655 .
O8 C12 N6 124.0(9) . .
O8 C12 H12 118.0 . .
N6 C12 H12 118.0 . .
N6 C13 H13A 109.5 . .
N6 C13 H13B 109.5 . .
H13A C13 H13B 109.5 . .
N6 C13 H13C 109.5 . .
H13A C13 H13C 109.5 . .
H13B C13 H13C 109.5 . .
N6 C14 H14A 109.5 . .
N6 C14 H14B 109.5 . .
H14A C14 H14B 109.5 . .
N6 C14 H14C 109.5 . .
H14A C14 H14C 109.5 . .
H14B C14 H14C 109.5 . .
N6 C12A O8 132.3(16) . .
N6 C12A H12A 113.9 . .
O8 C12A H12A 113.9 . .
N6 C13A H13D 109.5 . .
N6 C13A H13E 109.5 . .
H13D C13A H13E 109.5 . .
N6 C13A H13F 109.5 . .
H13D C13A H13F 109.5 . .
H13E C13A H13F 109.5 . .
N6 C14A H14D 109.5 . .
N6 C14A H14E 109.5 . .
H14D C14A H14E 109.5 . .
N6 C14A H14F 109.5 . .
H14D C14A H14F 109.5 . .
H14E C14A H14F 109.5 . .
O9 C15 N7 125.5(7) . .
O9 C15 H15 117.3 . .
N7 C15 H15 117.3 . .
N7 C16 H16A 109.5 . .
N7 C16 H16B 109.5 . .
H16A C16 H16B 109.5 . .
N7 C16 H16C 109.5 . .
H16A C16 H16C 109.5 . .
H16B C16 H16C 109.5 . .
N7 C17 H17A 109.5 . .
N7 C17 H17B 109.5 . .
H17A C17 H17B 109.5 . .
N7 C17 H17C 109.5 . .
H17A C17 H17C 109.5 . .
H17B C17 H17C 109.5 . .
C7 N1 N2 109.7(4) . .
C9 N2 N1 116.6(4) . .
C9 N2 Dy1 125.5(3) . .
N1 N2 Dy1 117.8(3) . .
C11 N3 C10 118.5(4) . .
C11 N3 Dy1 122.1(3) . .
C10 N3 Dy1 118.9(3) . .
O4 N4 O3 122.2(6) . .
O4 N4 O2 120.7(6) . .
O3 N4 O2 117.0(5) . .
O4 N4 Dy1 175.7(5) . .
O3 N4 Dy1 59.4(3) . .
O2 N4 Dy1 58.0(2) . .
O7 N5 O5 122.2(9) . .
O7 N5 O6 123.0(8) . .
O5 N5 O6 114.8(6) . .
O7 N5 Dy1 177.1(5) . .
O5 N5 Dy1 57.9(3) . .
O6 N5 Dy1 56.9(3) . .
C12A N6 C14A 130.6(15) . .
C12 N6 C13 127.2(10) . .
C12 N6 C14 118.1(9) . .
C13 N6 C14 114.7(11) . .
C12A N6 C13A 118.8(18) . .
C14A N6 C13A 108.7(18) . .
C15 N7 C17 119.6(6) . .
C15 N7 C16 124.5(7) . .
C17 N7 C16 115.8(6) . .
C7 O1 Dy1 121.2(3) . .
N4 O2 Dy1 96.1(3) . .
N4 O3 Dy1 95.1(3) . .
N5 O5 Dy1 96.7(5) . .
N5 O6 Dy1 97.3(4) . .
C12 O8 Dy1 126.6(5) . .
C12A O8 Dy1 151.3(8) . .
C15 O9 Dy1 131.9(4) . .

loop_
_geom_bond_atom_site_label_1
_geom_bond_atom_site_label_2
_geom_bond_distance
_geom_bond_site_symmetry_2
Dy1 O1 2.283(3) .
Dy1 O9 2.327(3) .
Dy1 O8 2.336(3) .
Dy1 O2 2.444(4) .
Dy1 O6 2.459(5) .
Dy1 O3 2.477(4) .
Dy1 O5 2.483(5) .
Dy1 N2 2.490(4) .
Dy1 N3 2.565(3) .
Dy1 N4 2.867(5) .
Dy1 N5 2.911(6) .
C1 C6 1.383(7) .
C1 C2 1.392(7) .
C1 H1A 0.9500 .
C2 C3 1.364(8) .
C2 H2A 0.9500 .
C3 C4 1.377(8) .
C3 H3A 0.9500 .
C4 C5 1.372(7) .
C4 H4A 0.9500 .
C5 C6 1.369(7) .
C5 H5A 0.9500 .
C6 C7 1.489(6) .
C7 O1 1.267(5) .
C7 N1 1.316(6) .
C8 C9 1.495(6) .
C8 H8A 0.9800 .
C8 H8B 0.9800 .
C8 H8C 0.9800 .
C9 N2 1.300(6) .
C9 C10 1.462(6) .
C10 N3 1.351(5) .
C10 C11 1.388(6) 3_655
C11 N3 1.340(6) .
C11 C10 1.388(6) 3_655
C11 H11A 0.9500 .
C12 O8 1.249(10) .
C12 N6 1.296(11) .
C12 H12 0.9500 .
C13 N6 1.416(17) .
C13 H13A 0.9800 .
C13 H13B 0.9800 .
C13 H13C 0.9800 .
C14 N6 1.462(17) .
C14 H14A 0.9800 .
C14 H14B 0.9800 .
C14 H14C 0.9800 .
C12A N6 1.200(17) .
C12A O8 1.258(18) .
C12A H12A 0.9500 .
C13A N6 1.58(4) .
C13A H13D 0.9800 .
C13A H13E 0.9800 .
C13A H13F 0.9800 .
C14A N6 1.38(2) .
C14A H14D 0.9800 .
C14A H14E 0.9800 .
C14A H14F 0.9800 .
C15 O9 1.228(7) .
C15 N7 1.295(8) .
C15 H15 0.9500 .
C16 N7 1.453(8) .
C16 H16A 0.9800 .
C16 H16B 0.9800 .
C16 H16C 0.9800 .
C17 N7 1.447(10) .
C17 H17A 0.9800 .
C17 H17B 0.9800 .
C17 H17C 0.9800 .
N1 N2 1.373(5) .
N4 O4 1.219(7) .
N4 O3 1.239(6) .
N4 O2 1.261(6) .
N5 O7 1.173(8) .
N5 O5 1.258(9) .
N5 O6 1.277(9) .

loop_
_geom_torsion_atom_site_label_1
_geom_torsion_atom_site_label_2
_geom_torsion_atom_site_label_3
_geom_torsion_atom_site_label_4
_geom_torsion
_geom_torsion_site_symmetry_1
_geom_torsion_site_symmetry_4
C6 C1 C2 C3 0.5(11) . .
C1 C2 C3 C4 -0.1(11) . .
C2 C3 C4 C5 -1.0(11) . .
C3 C4 C5 C6 1.6(9) . .
C4 C5 C6 C1 -1.2(8) . .
C4 C5 C6 C7 179.9(5) . .
C2 C1 C6 C5 0.1(9) . .
C2 C1 C6 C7 179.1(6) . .
C5 C6 C7 O1 -166.7(5) . .
C1 C6 C7 O1 14.3(8) . .
C5 C6 C7 N1 13.2(7) . .
C1 C6 C7 N1 -165.8(5) . .
N2 C9 C10 N3 6.9(6) . .
C8 C9 C10 N3 -172.5(5) . .
N2 C9 C10 C11 -174.9(4) . 3_655
C8 C9 C10 C11 5.7(7) . 3_655
O1 C7 N1 N2 4.1(7) . .
C6 C7 N1 N2 -175.8(4) . .
C10 C9 N2 N1 -179.1(4) . .
C8 C9 N2 N1 0.3(7) . .
C10 C9 N2 Dy1 -2.6(6) . .
C8 C9 N2 Dy1 176.8(4) . .
C7 N1 N2 C9 -177.5(4) . .
C7 N1 N2 Dy1 5.7(5) . .
C10 C11 N3 C10 -1.7(7) 3_655 .
C10 C11 N3 Dy1 -173.6(3) 3_655 .
C11 C10 N3 C11 1.7(7) 3_655 .
C9 C10 N3 C11 179.9(4) . .
C11 C10 N3 Dy1 173.9(3) 3_655 .
C9 C10 N3 Dy1 -7.9(5) . .
O8 C12A N6 C14A 173.0(17) . .
O8 C12A N6 C13A 11(3) . .
O8 C12 N6 C13 173.1(11) . .
O8 C12 N6 C14 -3.3(14) . .
O9 C15 N7 C17 4.9(11) . .
O9 C15 N7 C16 -175.5(7) . .
N1 C7 O1 Dy1 -13.1(7) . .
C6 C7 O1 Dy1 166.8(3) . .
O4 N4 O2 Dy1 175.2(6) . .
O3 N4 O2 Dy1 -5.9(5) . .
O4 N4 O3 Dy1 -175.3(6) . .
O2 N4 O3 Dy1 5.8(5) . .
O7 N5 O5 Dy1 -176.6(6) . .
O6 N5 O5 Dy1 2.8(6) . .
O7 N5 O6 Dy1 176.6(6) . .
O5 N5 O6 Dy1 -2.8(6) . .
N6 C12 O8 Dy1 -139.4(7) . .
N6 C12A O8 Dy1 93(2) . .
N7 C15 O9 Dy1 178.3(5) . .
